data_4341195
loop_
_publ_author_name
'Yu, Na'
'Klepov, Vladislav V.'
'Modolo, Giuseppe'
'Bosbach, Dirk'
'Suleimanov, Evgeny V.'
'Gesing, Thorsten M.'
'Robben, Lars'
'Alekseev, Evgeny V.'

_publ_section_title
;
 Morphotropy and Temperature-Driven Polymorphism in A2Th(AsO4)2 (A = Li,
 Na, K, Rb, Cs) Series.
;
_journal_issue 20
_journal_name_full 'Inorganic chemistry'
_journal_page_first 11231
_journal_page_last 11241
_journal_paper_doi 10.1021/ic5018246
_journal_volume 53
_journal_year 2014
_chemical_formula_moiety Na2Th(AsO4)2
_chemical_formula_sum 'As2 Na2 O8 Th'
_chemical_formula_weight 555.86
_chemical_melting_point ?
_chemical_name_common 'Sodium Thorium Arsenate'
_chemical_name_systematic
; 
 ? 
;
_space_group_IT_number 70
_symmetry_cell_setting orthorhombic
_symmetry_space_group_name_Hall '-F 2uv 2vw'
_symmetry_space_group_name_H-M 'F d d d :2'
_atom_sites_solution_hydrogens none
_atom_sites_solution_primary direct
_atom_sites_solution_secondary difmap
_audit_creation_method SHELXL-97
_cell_angle_alpha 90.00
_cell_angle_beta 90.00
_cell_angle_gamma 90.00
_cell_formula_units_Z 8
_cell_length_a 7.0425(3)
_cell_length_b 12.3268(4)
_cell_length_c 18.2185(5)
_cell_measurement_reflns_used 3089
_cell_measurement_temperature 293(2)
_cell_measurement_theta_max 37.3755
_cell_measurement_theta_min 3.2987
_cell_volume 1581.58(10)
_computing_cell_refinement 'smart saint'
_computing_data_collection smart
_computing_data_reduction SAINT
_computing_molecular_graphics 'SHELXP-97 (Sheldrick, 1997)'
_computing_publication_material 'SHELXCIF-97 (Sheldrick, 2000)'
_computing_structure_refinement 'SHELXL-97 (Sheldrick, 1997)'
_computing_structure_solution 'SHELXS-97 (Sheldrick, 1990)'
_diffrn_ambient_temperature 293(2)
_diffrn_measured_fraction_theta_full 1.000
_diffrn_measured_fraction_theta_max 1.000
_diffrn_measurement_device_type 'SuperNova, Dual, Cu at zero, Eos'
_diffrn_measurement_method '\w scans'
_diffrn_radiation_monochromator graphite
_diffrn_radiation_source 'fine-focus sealed tube'
_diffrn_radiation_type MoK\a
_diffrn_radiation_wavelength 0.71073
_diffrn_reflns_av_R_equivalents 0.0279
_diffrn_reflns_av_sigmaI/netI 0.0204
_diffrn_reflns_limit_h_max 11
_diffrn_reflns_limit_h_min -11
_diffrn_reflns_limit_k_max 20
_diffrn_reflns_limit_k_min -18
_diffrn_reflns_limit_l_max 30
_diffrn_reflns_limit_l_min -30
_diffrn_reflns_number 5092
_diffrn_reflns_theta_full 36.30
_diffrn_reflns_theta_max 36.30
_diffrn_reflns_theta_min 3.51
_diffrn_standards_decay_% 0
_diffrn_standards_interval_count 0
_diffrn_standards_interval_time 0
_diffrn_standards_number 0
_exptl_absorpt_coefficient_mu 27.280
_exptl_absorpt_correction_T_max 1.00000
_exptl_absorpt_correction_T_min 0.67498
_exptl_absorpt_correction_type multi-scan
_exptl_absorpt_process_details
;
CrysAlisPro, Agilent Technologies,
Version 1.171.36.20 (release 27-06-2012 CrysAlis171 .NET)
(compiled Jul 11 2012,15:38:31)
Empirical absorption correction using spherical harmonics,
 implemented in SCALE3 ABSPACK scaling algorithm.
;
_exptl_crystal_colour colourless
_exptl_crystal_density_diffrn 4.669
_exptl_crystal_density_method 'not measured'
_exptl_crystal_description block
_exptl_crystal_F_000 1936
_exptl_crystal_size_max 0.05
_exptl_crystal_size_mid 0.03
_exptl_crystal_size_min 0.03
_refine_diff_density_max 0.758
_refine_diff_density_min -1.771
_refine_diff_density_rms 0.187
_refine_ls_extinction_coef 0.000191(11)
_refine_ls_extinction_expression Fc^*^=kFc[1+0.001xFc^2^\l^3^/sin(2\q)]^-1/4^
_refine_ls_extinction_method SHELXL
_refine_ls_goodness_of_fit_ref 1.071
_refine_ls_hydrogen_treatment none
_refine_ls_matrix_type full
_refine_ls_number_parameters 33
_refine_ls_number_reflns 967
_refine_ls_number_restraints 0
_refine_ls_restrained_S_all 1.071
_refine_ls_R_factor_all 0.0185
_refine_ls_R_factor_gt 0.0144
_refine_ls_shift/su_max 0.002
_refine_ls_shift/su_mean 0.000
_refine_ls_structure_factor_coef Fsqd
_refine_ls_weighting_details 'calc w=1/[\s^2^(Fo^2^)+(0.0086P)^2^+0.0000P] where P=(Fo^2^+2Fc^2^)/3'
_refine_ls_weighting_scheme calc
_refine_ls_wR_factor_gt 0.0264
_refine_ls_wR_factor_ref 0.0273
_reflns_number_gt 863
_reflns_number_total 967
_reflns_threshold_expression >2sigma(I)
_cod_data_source_file ic5018246_si_004.cif
_cod_data_source_block shelxl
_cod_depositor_comments
;
The following automatic conversions were performed:

'_chemical_melting_point' value 'N/A' was changed to '?' - the value
is undefined or not given.

Automatic conversion script
Id: cif_fix_values 2281 2013-09-26 08:29:07Z andrius 

 Adding full bibliography for 4341195--4341199.cif.
;
_cod_original_sg_symbol_H-M 'F d d d'
_cod_database_code 4341195

loop_
_symmetry_equiv_pos_as_xyz
'x, y, z'
'-x+1/4, -y+1/4, z'
'x, -y+1/4, -z+1/4'
'-x+1/4, y, -z+1/4'
'x, y+1/2, z+1/2'
'-x+1/4, -y+3/4, z+1/2'
'x, -y+3/4, -z+3/4'
'-x+1/4, y+1/2, -z+3/4'
'x+1/2, y, z+1/2'
'-x+3/4, -y+1/4, z+1/2'
'x+1/2, -y+1/4, -z+3/4'
'-x+3/4, y, -z+3/4'
'x+1/2, y+1/2, z'
'-x+3/4, -y+3/4, z'
'x+1/2, -y+3/4, -z+1/4'
'-x+3/4, y+1/2, -z+1/4'
'-x, -y, -z'
'x-1/4, y-1/4, -z'
'-x, y-1/4, z-1/4'
'x-1/4, -y, z-1/4'
'-x, -y+1/2, -z+1/2'
'x-1/4, y+1/4, -z+1/2'
'-x, y+1/4, z+1/4'
'x-1/4, -y+1/2, z+1/4'
'-x+1/2, -y, -z+1/2'
'x+1/4, y-1/4, -z+1/2'
'-x+1/2, y-1/4, z+1/4'
'x+1/4, -y, z+1/4'
'-x+1/2, -y+1/2, -z'
'x+1/4, y+1/4, -z'
'-x+1/2, y+1/4, z-1/4'
'x+1/4, -y+1/2, z-1/4'

loop_
_atom_site_label
_atom_site_type_symbol
_atom_site_fract_x
_atom_site_fract_y
_atom_site_fract_z
_atom_site_U_iso_or_equiv
_atom_site_adp_type
_atom_site_occupancy
_atom_site_symmetry_multiplicity
_atom_site_calc_flag
_atom_site_refinement_flags
Th1 Th 0.3750 0.3750 0.3750 0.00749(4) Uani 1 4 d S
As1 As 0.3750 0.3750 0.554210(14) 0.00937(5) Uani 1 2 d S
Na1 Na 0.3750 0.3750 0.73249(8) 0.0242(3) Uani 1 2 d S
O1 O 0.2005(2) 0.40931(13) 0.49513(8) 0.0158(3) Uani 1 1 d .
O2 O 0.4213(3) 0.47844(13) 0.61089(8) 0.0199(3) Uani 1 1 d .

loop_
_atom_site_aniso_label
_atom_site_aniso_U_11
_atom_site_aniso_U_22
_atom_site_aniso_U_33
_atom_site_aniso_U_23
_atom_site_aniso_U_13
_atom_site_aniso_U_12
Th1 0.00890(6) 0.00634(6) 0.00724(5) 0.000 0.000 0.000
As1 0.01136(12) 0.00986(11) 0.00690(10) 0.000 0.000 -0.00433(10)
Na1 0.0132(6) 0.0369(8) 0.0224(6) 0.000 0.000 0.0035(6)
O1 0.0120(7) 0.0246(7) 0.0107(6) 0.0002(6) -0.0004(5) 0.0010(6)
O2 0.0289(9) 0.0145(7) 0.0162(7) -0.0050(6) -0.0001(6) -0.0112(6)

loop_
_atom_type_symbol
_atom_type_description
_atom_type_scat_dispersion_real
_atom_type_scat_dispersion_imag
_atom_type_scat_source
As As 0.0499 2.0058 'International Tables Vol C Tables 4.2.6.8 and 6.1.1.4'
O O 0.0106 0.0060 'International Tables Vol C Tables 4.2.6.8 and 6.1.1.4'
Na Na 0.0362 0.0249 'International Tables Vol C Tables 4.2.6.8 and 6.1.1.4'
Th Th -7.2400 8.8979 'International Tables Vol C Tables 4.2.6.8 and 6.1.1.4'

loop_
_geom_angle_atom_site_label_1
_geom_angle_atom_site_label_2
_geom_angle_atom_site_label_3
_geom_angle
_geom_angle_site_symmetry_1
_geom_angle_site_symmetry_3
O2 Th1 O2 103.66(9) 18_556 20_565
O2 Th1 O2 167.29(7) 18_556 17_666
O2 Th1 O2 77.78(9) 20_565 17_666
O2 Th1 O2 77.78(9) 18_556 19_655
O2 Th1 O2 167.29(7) 20_565 19_655
O2 Th1 O2 103.66(9) 17_666 19_655
O2 Th1 O1 70.58(5) 18_556 7
O2 Th1 O1 74.68(5) 20_565 7
O2 Th1 O1 121.52(5) 17_666 7
O2 Th1 O1 94.23(5) 19_655 7
O2 Th1 O1 94.23(5) 18_556 14
O2 Th1 O1 121.52(5) 20_565 14
O2 Th1 O1 74.68(5) 17_666 14
O2 Th1 O1 70.58(5) 19_655 14
O1 Th1 O1 160.87(7) 7 14
O2 Th1 O1 121.52(5) 18_556 12
O2 Th1 O1 94.23(5) 20_565 12
O2 Th1 O1 70.58(5) 17_666 12
O2 Th1 O1 74.68(5) 19_655 12
O1 Th1 O1 61.39(7) 7 12
O1 Th1 O1 122.28(7) 14 12
O2 Th1 O1 74.68(5) 18_556 .
O2 Th1 O1 70.59(5) 20_565 .
O2 Th1 O1 94.23(5) 17_666 .
O2 Th1 O1 121.52(5) 19_655 .
O1 Th1 O1 122.28(7) 7 .
O1 Th1 O1 61.39(7) 14 .
O1 Th1 O1 160.87(7) 12 .
O2 Th1 As1 96.36(4) 18_556 7
O2 Th1 As1 83.64(4) 20_565 7
O2 Th1 As1 96.36(4) 17_666 7
O2 Th1 As1 83.64(4) 19_655 7
O1 Th1 As1 30.70(3) 7 7
O1 Th1 As1 149.30(3) 14 7
O1 Th1 As1 30.70(3) 12 7
O1 Th1 As1 149.30(3) . 7
O2 Th1 As1 83.64(4) 18_556 .
O2 Th1 As1 96.36(4) 20_565 .
O2 Th1 As1 83.64(4) 17_666 .
O2 Th1 As1 96.36(4) 19_655 .
O1 Th1 As1 149.30(3) 7 .
O1 Th1 As1 30.70(3) 14 .
O1 Th1 As1 149.30(3) 12 .
O1 Th1 As1 30.70(3) . .
As1 Th1 As1 180.0 7 .
O2 Th1 Na1 36.23(4) 18_556 29_556
O2 Th1 Na1 105.66(4) 20_565 29_556
O2 Th1 Na1 156.01(4) 17_666 29_556
O2 Th1 Na1 67.86(4) 19_655 29_556
O1 Th1 Na1 41.29(4) 7 29_556
O1 Th1 Na1 119.92(4) 14 29_556
O1 Th1 Na1 85.45(4) 12 29_556
O1 Th1 Na1 109.39(4) . 29_556
As1 Th1 Na1 61.113(17) 7 29_556
As1 Th1 Na1 118.887(17) . 29_556
O2 Th1 Na1 105.66(4) 18_556 31
O2 Th1 Na1 36.23(4) 20_565 31
O2 Th1 Na1 67.86(4) 17_666 31
O2 Th1 Na1 156.01(4) 19_655 31
O1 Th1 Na1 109.39(4) 7 31
O1 Th1 Na1 85.45(4) 14 31
O1 Th1 Na1 119.92(4) 12 31
O1 Th1 Na1 41.29(4) . 31
As1 Th1 Na1 118.887(17) 7 31
As1 Th1 Na1 61.113(17) . 31
Na1 Th1 Na1 128.513(10) 29_556 31
O2 As1 O2 103.77(11) 14 .
O2 As1 O1 116.28(8) 14 .
O2 As1 O1 110.16(8) . .
O2 As1 O1 110.17(8) 14 14
O2 As1 O1 116.28(8) . 14
O1 As1 O1 100.73(10) . 14
O2 As1 Na1 51.88(5) 14 .
O2 As1 Na1 51.88(5) . .
O1 As1 Na1 129.64(5) . .
O1 As1 Na1 129.64(5) 14 .
O2 As1 Th1 128.12(5) 14 .
O2 As1 Th1 128.12(5) . .
O1 As1 Th1 50.36(5) . .
O1 As1 Th1 50.36(5) 14 .
Na1 As1 Th1 180.0 . .
O1 Na1 O1 160.16(9) 4_556 15_556
O1 Na1 O2 96.54(6) 4_556 14
O1 Na1 O2 100.51(6) 15_556 14
O1 Na1 O2 100.51(6) 4_556 .
O1 Na1 O2 96.54(6) 15_556 .
O2 Na1 O2 61.43(7) 14 .
O1 Na1 O1 88.32(5) 4_556 27
O1 Na1 O1 90.01(5) 15_556 27
O2 Na1 O1 64.19(5) 14 27
O2 Na1 O1 125.52(6) . 27
O1 Na1 O1 90.01(5) 4_556 28_565
O1 Na1 O1 88.32(5) 15_556 28_565
O2 Na1 O1 125.52(6) 14 28_565
O2 Na1 O1 64.19(5) . 28_565
O1 Na1 O1 170.29(8) 27 28_565
O1 Na1 As1 99.92(5) 4_556 .
O1 Na1 As1 99.92(5) 15_556 .
O2 Na1 As1 30.72(4) 14 .
O2 Na1 As1 30.72(4) . .
O1 Na1 As1 94.86(4) 27 .
O1 Na1 As1 94.86(4) 28_565 .
O1 Na1 Na1 48.99(4) 4_556 25_566
O1 Na1 Na1 126.53(5) 15_556 25_566
O2 Na1 Na1 120.88(6) 14 25_566
O2 Na1 Na1 77.94(5) . 25_566
O1 Na1 Na1 136.43(4) 27 25_566
O1 Na1 Na1 41.02(3) 28_565 25_566
As1 Na1 Na1 100.19(4) . 25_566
O1 Na1 Na1 126.53(5) 4_556 21_656
O1 Na1 Na1 48.99(4) 15_556 21_656
O2 Na1 Na1 77.94(5) 14 21_656
O2 Na1 Na1 120.88(6) . 21_656
O1 Na1 Na1 41.02(3) 27 21_656
O1 Na1 Na1 136.43(4) 28_565 21_656
As1 Na1 Na1 100.19(4) . 21_656
Na1 Na1 Na1 159.61(9) 25_566 21_656
O1 Na1 Th1 78.37(4) 4_556 29_556
O1 Na1 Th1 111.60(4) 15_556 29_556
O2 Na1 Th1 32.17(3) 14 29_556
O2 Na1 Th1 90.91(5) . 29_556
O1 Na1 Th1 38.11(3) 27 29_556
O1 Na1 Th1 150.30(5) 28_565 29_556
As1 Na1 Th1 61.112(17) . 29_556
Na1 Na1 Th1 121.54(2) 25_566 29_556
Na1 Na1 Th1 69.382(19) 21_656 29_556
O1 Na1 Th1 111.60(4) 4_556 17_666
O1 Na1 Th1 78.37(4) 15_556 17_666
O2 Na1 Th1 90.91(5) 14 17_666
O2 Na1 Th1 32.17(3) . 17_666
O1 Na1 Th1 150.30(5) 27 17_666
O1 Na1 Th1 38.11(3) 28_565 17_666
As1 Na1 Th1 61.112(17) . 17_666
Na1 Na1 Th1 69.382(19) 25_566 17_666
Na1 Na1 Th1 121.54(2) 21_656 17_666
Th1 Na1 Th1 122.22(3) 29_556 17_666
As1 O1 Na1 123.42(8) . 15_456
As1 O1 Th1 98.94(7) . .
Na1 O1 Th1 125.88(7) 15_456 .
As1 O1 Na1 116.19(7) . 31
Na1 O1 Na1 89.99(5) 15_456 31
Th1 O1 Na1 100.60(6) . 31
As1 O2 Th1 141.46(9) . 17_666
As1 O2 Na1 97.40(7) . .
Th1 O2 Na1 111.60(6) 17_666 .

loop_
_geom_bond_atom_site_label_1
_geom_bond_atom_site_label_2
_geom_bond_distance
_geom_bond_site_symmetry_2
Th1 O2 2.3211(15) 18_556
Th1 O2 2.3211(15) 20_565
Th1 O2 2.3211(15) 17_666
Th1 O2 2.3211(15) 19_655
Th1 O1 2.5453(14) 7
Th1 O1 2.5453(14) 14
Th1 O1 2.5453(15) 12
Th1 O1 2.5453(14) .
As1 O2 1.6729(15) 14
As1 O2 1.6729(15) .
As1 O1 1.6872(15) .
As1 O1 1.6872(15) 14
Na1 O1 2.3667(16) 4_556
Na1 O1 2.3667(16) 15_556
Na1 O2 2.5768(19) 14
Na1 O2 2.5768(19) .
Na1 O1 2.7213(16) 27
Na1 O1 2.7213(16) 28_565
